data_4325797
loop_
_publ_author_name
'Marco G. Crestani'
'Gerald F. Manbeck'
'William W. Brennessel'
'Theresa M. McCormick'
'Richard Eisenberg'

_publ_section_title
;
 Synthesis and Characterization of Neutral Luminescent Diphosphine
 Pyrrole- and Indole-Aldimine Copper(I) Complexes
;
_journal_name_full 'Inorganic Chemistry'
_journal_page_first 7172
_journal_page_last 7188
_journal_paper_doi 10.1021/ic2007588
_journal_volume 50
_journal_year 2011
_chemical_formula_moiety 'C47 H37 Cu N2 O P2, C H2 Cl2'
_chemical_formula_sum 'C48 H39 Cl2 Cu N2 O P2'
_chemical_formula_weight 856.19
_chemical_name_common eismc07
_chemical_name_systematic
; 
 ? 
;
_space_group_IT_number 2
_symmetry_cell_setting triclinic
_symmetry_space_group_name_Hall '-P 1'
_symmetry_space_group_name_H-M 'P -1'
_atom_sites_solution_hydrogens geom
_atom_sites_solution_primary direct
_atom_sites_solution_secondary difmap
_audit_creation_method SHELXL-97
_cell_angle_alpha 91.109(2)
_cell_angle_beta 94.510(2)
_cell_angle_gamma 96.686(2)
_cell_formula_units_Z 4
_cell_length_a 10.2293(10)
_cell_length_b 16.5830(16)
_cell_length_c 25.942(3)
_cell_measurement_reflns_used 3971
_cell_measurement_temperature 100.0(1)
_cell_measurement_theta_max 32.20
_cell_measurement_theta_min 2.23
_cell_volume 4355.3(8)
_computing_cell_refinement 'SAINT (Bruker, 2008)'
_computing_data_collection 'APEX2 (Bruker, 2009)'
_computing_data_reduction 'SAINT (Bruker, 2008)'
_computing_molecular_graphics 'SHELXTL (Sheldrick, 2008)'
_computing_publication_material 'SHELXTL (Sheldrick, 2008)'
_computing_structure_refinement 'SHELXL-97 (Sheldrick, 2008)'
_computing_structure_solution 'SIR97 (Altomare et al., 1999)'
_diffrn_ambient_temperature 100.0(1)
_diffrn_measured_fraction_theta_full 0.998
_diffrn_measured_fraction_theta_max 0.998
_diffrn_measurement_device_type 'Bruker SMART APEX II CCD Platform'
_diffrn_measurement_method 'area detector, \w scans per \f'
_diffrn_radiation_monochromator graphite
_diffrn_radiation_source 'fine-focus sealed tube'
_diffrn_radiation_type MoK\a
_diffrn_radiation_wavelength 0.71073
_diffrn_reflns_av_R_equivalents 0.0593
_diffrn_reflns_av_sigmaI/netI 0.0800
_diffrn_reflns_limit_h_max 14
_diffrn_reflns_limit_h_min -14
_diffrn_reflns_limit_k_max 23
_diffrn_reflns_limit_k_min -23
_diffrn_reflns_limit_l_max 36
_diffrn_reflns_limit_l_min -36
_diffrn_reflns_number 67641
_diffrn_reflns_theta_full 29.57
_diffrn_reflns_theta_max 29.57
_diffrn_reflns_theta_min 1.24
_diffrn_standards_number 0
_exptl_absorpt_coefficient_mu 0.735
_exptl_absorpt_correction_T_max 0.9301
_exptl_absorpt_correction_T_min 0.8206
_exptl_absorpt_correction_type multi-scan
_exptl_absorpt_process_details 'SADABS (Sheldrick, 2008)'
_exptl_crystal_colour yellow
_exptl_crystal_density_diffrn 1.306
_exptl_crystal_description block
_exptl_crystal_F_000 1768
_exptl_crystal_size_max 0.28
_exptl_crystal_size_mid 0.14
_exptl_crystal_size_min 0.10
_refine_diff_density_max 0.840
_refine_diff_density_min -0.848
_refine_diff_density_rms 0.090
_refine_ls_extinction_method none
_refine_ls_goodness_of_fit_ref 1.021
_refine_ls_hydrogen_treatment constr
_refine_ls_matrix_type full
_refine_ls_number_parameters 1052
_refine_ls_number_reflns 24376
_refine_ls_number_restraints 41
_refine_ls_restrained_S_all 1.021
_refine_ls_R_factor_all 0.1026
_refine_ls_R_factor_gt 0.0613
_refine_ls_shift/su_max 0.001
_refine_ls_shift/su_mean 0.000
_refine_ls_structure_factor_coef Fsqd
_refine_ls_weighting_details 'calc w=1/[\s^2^(Fo^2^)+(0.0828P)^2^+0.0000P] where P=(Fo^2^+2Fc^2^)/3'
_refine_ls_weighting_scheme calc
_refine_ls_wR_factor_gt 0.1510
_refine_ls_wR_factor_ref 0.1654
_reflns_number_gt 14846
_reflns_number_total 24376
_reflns_threshold_expression >2sigma(I)
_cod_data_source_file ic2007588_si_002_4.cif
_cod_data_source_block 3
_cod_database_code 4325797

loop_
_symmetry_equiv_pos_as_xyz
'x, y, z'
'-x, -y, -z'

loop_
_atom_site_label
_atom_site_type_symbol
_atom_site_fract_x
_atom_site_fract_y
_atom_site_fract_z
_atom_site_U_iso_or_equiv
_atom_site_adp_type
_atom_site_occupancy
_atom_site_symmetry_multiplicity
_atom_site_calc_flag
_atom_site_refinement_flags
_atom_site_disorder_assembly
_atom_site_disorder_group
Cu1 Cu 0.58029(3) 0.33376(2) 0.384997(14) 0.01988(9) Uani 1 1 d . . .
P1 P 0.59354(7) 0.43199(4) 0.32547(3) 0.01885(15) Uani 1 1 d . . .
P2 P 0.38522(7) 0.25909(4) 0.37453(3) 0.01966(15) Uani 1 1 d . . .
N1 N 0.6694(2) 0.39010(15) 0.45056(9) 0.0219(5) Uani 1 1 d . . .
N2 N 0.7500(2) 0.27272(14) 0.39074(10) 0.0224(5) Uani 1 1 d . . .
O1 O 0.4442(2) 0.28662(12) 0.26806(8) 0.0251(4) Uani 1 1 d . . .
C1 C 0.6679(3) 0.45572(19) 0.48124(12) 0.0260(6) Uani 1 1 d . . .
H1 H 0.5953 0.4865 0.4818 0.031 Uiso 1 1 calc R . .
C2 C 0.7862(3) 0.4734(2) 0.51238(12) 0.0305(7) Uani 1 1 d . . .
H2 H 0.8078 0.5170 0.5370 0.037 Uiso 1 1 calc R . .
C3 C 0.8662(3) 0.4141(2) 0.50006(12) 0.0297(7) Uani 1 1 d . . .
H3 H 0.9527 0.4086 0.5146 0.036 Uiso 1 1 calc R . .
C4 C 0.7910(3) 0.36440(18) 0.46154(11) 0.0221(6) Uani 1 1 d . . .
C5 C 0.8278(3) 0.30146(18) 0.43013(11) 0.0229(6) Uani 1 1 d . . .
H5 H 0.9094 0.2804 0.4380 0.028 Uiso 1 1 calc R . .
C6 C 0.7893(3) 0.21267(18) 0.35797(12) 0.0237(6) Uani 1 1 d . . .
C7 C 0.8732(3) 0.1567(2) 0.37308(14) 0.0316(7) Uani 1 1 d . . .
H7 H 0.9075 0.1563 0.4082 0.038 Uiso 1 1 calc R . .
C8 C 0.9081(3) 0.1009(2) 0.33751(15) 0.0371(8) Uani 1 1 d . . .
H8 H 0.9670 0.0632 0.3483 0.045 Uiso 1 1 calc R . .
C9 C 0.8580(4) 0.1000(2) 0.28701(15) 0.0408(9) Uani 1 1 d . . .
H9 H 0.8837 0.0624 0.2628 0.049 Uiso 1 1 calc R . .
C10 C 0.7705(4) 0.1534(2) 0.27124(15) 0.0406(9) Uani 1 1 d . . .
H10 H 0.7337 0.1518 0.2364 0.049 Uiso 1 1 calc R . .
C11 C 0.7367(3) 0.2088(2) 0.30626(13) 0.0325(7) Uani 1 1 d . . .
H11 H 0.6761 0.2455 0.2952 0.039 Uiso 1 1 calc R . .
C12 C 0.3850(3) 0.15235(17) 0.35713(11) 0.0220(6) Uani 1 1 d . . .
C13 C 0.4862(3) 0.11238(18) 0.37914(12) 0.0246(6) Uani 1 1 d . . .
H13 H 0.5538 0.1414 0.4018 0.030 Uiso 1 1 calc R . .
C14 C 0.4901(3) 0.03042(19) 0.36855(13) 0.0308(7) Uani 1 1 d . . .
H14 H 0.5603 0.0036 0.3836 0.037 Uiso 1 1 calc R . .
C15 C 0.3916(4) -0.0118(2) 0.33617(14) 0.0368(8) Uani 1 1 d . . .
H15 H 0.3933 -0.0682 0.3294 0.044 Uiso 1 1 calc R . .
C16 C 0.2903(4) 0.0269(2) 0.31342(14) 0.0360(8) Uani 1 1 d . . .
H16 H 0.2232 -0.0027 0.2908 0.043 Uiso 1 1 calc R . .
C17 C 0.2863(3) 0.10913(19) 0.32358(13) 0.0289(7) Uani 1 1 d . . .
H17 H 0.2170 0.1359 0.3078 0.035 Uiso 1 1 calc R . .
C18 C 0.2872(3) 0.25391(18) 0.43040(11) 0.0225(6) Uani 1 1 d . . .
C19 C 0.1937(3) 0.18808(19) 0.43867(12) 0.0262(6) Uani 1 1 d . . .
H19 H 0.1757 0.1448 0.4137 0.031 Uiso 1 1 calc R . .
C20 C 0.1273(3) 0.1856(2) 0.48306(13) 0.0309(7) Uani 1 1 d . . .
H20 H 0.0646 0.1403 0.4886 0.037 Uiso 1 1 calc R . .
C21 C 0.1514(3) 0.2485(2) 0.51953(13) 0.0327(7) Uani 1 1 d . . .
H21 H 0.1054 0.2462 0.5500 0.039 Uiso 1 1 calc R . .
C22 C 0.2415(4) 0.3142(2) 0.51184(14) 0.0361(8) Uani 1 1 d . . .
H22 H 0.2566 0.3579 0.5366 0.043 Uiso 1 1 calc R . .
C23 C 0.3109(3) 0.31688(19) 0.46762(13) 0.0288(7) Uani 1 1 d . . .
H23 H 0.3748 0.3619 0.4628 0.035 Uiso 1 1 calc R . .
C24 C 0.2751(3) 0.29733(17) 0.32379(12) 0.0235(6) Uani 1 1 d . . .
C25 C 0.1484(3) 0.31614(19) 0.33141(13) 0.0294(7) Uani 1 1 d . . .
H25 H 0.1115 0.3038 0.3632 0.035 Uiso 1 1 calc R . .
C26 C 0.0758(3) 0.3527(2) 0.29303(14) 0.0357(8) Uani 1 1 d . . .
H26 H -0.0106 0.3650 0.2983 0.043 Uiso 1 1 calc R . .
C27 C 0.1300(3) 0.37110(19) 0.24719(14) 0.0347(8) Uani 1 1 d . . .
H27 H 0.0812 0.3978 0.2214 0.042 Uiso 1 1 calc R . .
C28 C 0.2536(3) 0.35163(18) 0.23785(13) 0.0293(7) Uani 1 1 d . . .
H28 H 0.2899 0.3642 0.2060 0.035 Uiso 1 1 calc R . .
C29 C 0.3238(3) 0.31329(17) 0.27614(12) 0.0238(6) Uani 1 1 d . . .
C30 C 0.5298(3) 0.33168(18) 0.23733(12) 0.0261(6) Uani 1 1 d . . .
C31 C 0.5431(4) 0.3014(2) 0.18837(13) 0.0361(8) Uani 1 1 d . . .
H31 H 0.4885 0.2542 0.1751 0.043 Uiso 1 1 calc R . .
C32 C 0.6370(4) 0.3406(2) 0.15864(14) 0.0426(9) Uani 1 1 d . . .
H32 H 0.6458 0.3209 0.1246 0.051 Uiso 1 1 calc R . .
C33 C 0.7176(4) 0.4086(2) 0.17890(14) 0.0397(9) Uani 1 1 d . . .
H33 H 0.7833 0.4346 0.1589 0.048 Uiso 1 1 calc R . .
C34 C 0.7035(3) 0.43878(19) 0.22767(12) 0.0289(7) Uani 1 1 d . . .
H34 H 0.7586 0.4860 0.2408 0.035 Uiso 1 1 calc R . .
C35 C 0.6081(3) 0.40044(17) 0.25845(11) 0.0216(6) Uani 1 1 d . . .
C36 C 0.4626(3) 0.49762(16) 0.31993(11) 0.0196(6) Uani 1 1 d . . .
C37 C 0.4241(3) 0.53302(17) 0.27343(11) 0.0210(6) Uani 1 1 d . . .
H37 H 0.4613 0.5194 0.2425 0.025 Uiso 1 1 calc R . .
C38 C 0.3320(3) 0.58770(18) 0.27245(13) 0.0263(7) Uani 1 1 d . . .
H38 H 0.3054 0.6112 0.2408 0.032 Uiso 1 1 calc R . .
C39 C 0.2788(3) 0.60820(18) 0.31719(13) 0.0276(7) Uani 1 1 d . . .
H39 H 0.2160 0.6462 0.3163 0.033 Uiso 1 1 calc R . .
C40 C 0.3157(3) 0.57400(18) 0.36368(13) 0.0267(7) Uani 1 1 d . . .
H40 H 0.2793 0.5890 0.3946 0.032 Uiso 1 1 calc R . .
C41 C 0.4062(3) 0.51763(18) 0.36470(12) 0.0237(6) Uani 1 1 d . . .
H41 H 0.4296 0.4927 0.3962 0.028 Uiso 1 1 calc R . .
C42 C 0.7378(3) 0.50625(17) 0.34087(11) 0.0200(6) Uani 1 1 d . . .
C43 C 0.7345(3) 0.58950(18) 0.34128(11) 0.0221(6) Uani 1 1 d . . .
H43 H 0.6548 0.6108 0.3305 0.027 Uiso 1 1 calc R . .
C44 C 0.8470(3) 0.64221(19) 0.35741(11) 0.0264(6) Uani 1 1 d . . .
H44 H 0.8438 0.6992 0.3580 0.032 Uiso 1 1 calc R . .
C45 C 0.9622(3) 0.6115(2) 0.37238(12) 0.0289(7) Uani 1 1 d . . .
H45 H 1.0393 0.6474 0.3831 0.035 Uiso 1 1 calc R . .
C46 C 0.9667(3) 0.5290(2) 0.37200(14) 0.0346(8) Uani 1 1 d . . .
H46 H 1.0469 0.5080 0.3825 0.041 Uiso 1 1 calc R . .
C47 C 0.8558(3) 0.47664(19) 0.35654(12) 0.0266(7) Uani 1 1 d . . .
H47 H 0.8598 0.4197 0.3566 0.032 Uiso 1 1 calc R . .
Cu2 Cu 0.77307(6) 0.85565(4) 0.11595(3) 0.02347(14) Uani 0.881(2) 1 d PD A 1
N3 N 0.7400(3) 0.8200(2) 0.04001(12) 0.0335(7) Uani 0.881(2) 1 d PD A 1
C48 C 0.7918(5) 0.7865(3) 0.00077(17) 0.0430(11) Uani 0.881(2) 1 d PD A 1
H48 H 0.8743 0.7653 0.0036 0.052 Uiso 0.881(2) 1 calc PR A 1
C49 C 0.7104(6) 0.7860(3) -0.04553(18) 0.0561(13) Uani 0.881(2) 1 d PD A 1
H49 H 0.7271 0.7659 -0.0786 0.067 Uiso 0.881(2) 1 calc PR A 1
C50 C 0.5995(5) 0.8215(3) -0.03236(18) 0.0519(12) Uani 0.881(2) 1 d PD A 1
H50 H 0.5244 0.8297 -0.0547 0.062 Uiso 0.881(2) 1 calc PR A 1
C51 C 0.6216(4) 0.8427(3) 0.02062(15) 0.0358(9) Uani 0.881(2) 1 d PD A 1
C52 C 0.5546(7) 0.8914(5) 0.0525(2) 0.0304(9) Uani 0.881(2) 1 d PD A 1
H52 H 0.4723 0.9081 0.0402 0.036 Uiso 0.881(2) 1 calc PR A 1
N4 N 0.6057(3) 0.91322(19) 0.09833(12) 0.0285(7) Uani 0.881(2) 1 d PD A 1
C53 C 0.5442(4) 0.9662(2) 0.12967(16) 0.0306(9) Uani 0.881(2) 1 d PD A 1
C54 C 0.4564(17) 1.0174(10) 0.1118(3) 0.0476(13) Uani 0.881(2) 1 d PD A 1
H54 H 0.4284 1.0166 0.0760 0.057 Uiso 0.881(2) 1 calc PR A 1
C55 C 0.4079(4) 1.0704(3) 0.14534(19) 0.0452(11) Uani 0.881(2) 1 d PD A 1
H55 H 0.3502 1.1073 0.1320 0.054 Uiso 0.881(2) 1 calc PR A 1
C56 C 0.4417(4) 1.0703(3) 0.19703(18) 0.0432(10) Uani 0.881(2) 1 d PD A 1
H56 H 0.4065 1.1062 0.2198 0.052 Uiso 0.881(2) 1 calc PR A 1
C57 C 0.5272(4) 1.0179(3) 0.21616(17) 0.0395(10) Uani 0.881(2) 1 d PD A 1
H57 H 0.5494 1.0167 0.2524 0.047 Uiso 0.881(2) 1 calc PR A 1
C58 C 0.5804(6) 0.9674(3) 0.1832(2) 0.0323(11) Uani 0.881(2) 1 d PD A 1
H58 H 0.6422 0.9330 0.1966 0.039 Uiso 0.881(2) 1 calc PR A 1
Cu2' Cu 0.7590(5) 0.8709(3) 0.1305(2) 0.02347(14) Uani 0.119(2) 1 d PD A 5
N3' N 0.6202(19) 0.9383(13) 0.1509(7) 0.0335(7) Uani 0.119(2) 1 d PD A 5
C48' C 0.585(5) 0.985(3) 0.1889(12) 0.0323(11) Uani 0.119(2) 1 d PD A 5
H48' H 0.6273 0.9906 0.2228 0.039 Uiso 0.119(2) 1 calc PR A 5
C49' C 0.477(3) 1.0259(18) 0.1721(12) 0.0452(11) Uani 0.119(2) 1 d PD A 5
H49' H 0.4249 1.0557 0.1925 0.054 Uiso 0.119(2) 1 calc PR A 5
C50' C 0.463(13) 1.012(7) 0.1181(16) 0.0476(13) Uani 0.119(2) 1 d PD A 5
H50' H 0.4142 1.0411 0.0933 0.057 Uiso 0.119(2) 1 calc PR A 5
C51' C 0.535(3) 0.9470(18) 0.1085(9) 0.0306(9) Uani 0.119(2) 1 d PD A 5
C52' C 0.551(6) 0.903(5) 0.0624(15) 0.0304(9) Uani 0.119(2) 1 d PD A 5
H52' H 0.4888 0.9041 0.0333 0.036 Uiso 0.119(2) 1 calc PR A 5
N4' N 0.6486(18) 0.8610(12) 0.0598(6) 0.0285(7) Uani 0.119(2) 1 d PD A 5
C53' C 0.662(2) 0.8127(14) 0.0161(7) 0.0358(9) Uani 0.119(2) 1 d PD A 5
C54' C 0.557(2) 0.7626(15) -0.0073(8) 0.0519(12) Uani 0.119(2) 1 d PD A 5
H54' H 0.4714 0.7578 0.0051 0.062 Uiso 0.119(2) 1 calc PR A 5
C55' C 0.585(2) 0.7202(15) -0.0499(9) 0.0561(13) Uani 0.119(2) 1 d PD A 5
H55' H 0.5130 0.6854 -0.0662 0.067 Uiso 0.119(2) 1 calc PR A 5
C56' C 0.699(2) 0.7195(14) -0.0725(9) 0.0432(10) Uani 0.119(2) 1 d PD A 5
H56' H 0.7078 0.6870 -0.1023 0.052 Uiso 0.119(2) 1 calc PR A 5
C57' C 0.803(2) 0.7708(14) -0.0478(9) 0.0395(10) Uani 0.119(2) 1 d PD A 5
H57' H 0.8877 0.7749 -0.0608 0.047 Uiso 0.119(2) 1 calc PR A 5
C58' C 0.784(3) 0.8158(16) -0.0048(9) 0.0430(11) Uani 0.119(2) 1 d PD A 5
H58' H 0.8561 0.8506 0.0115 0.052 Uiso 0.119(2) 1 calc PR A 5
P3 P 0.97147(8) 0.92444(5) 0.13658(3) 0.02364(17) Uani 1 1 d . . .
P4 P 0.72750(7) 0.75675(5) 0.17206(3) 0.02068(16) Uani 1 1 d . . .
O2 O 0.8810(2) 0.89367(12) 0.23660(8) 0.0236(4) Uani 1 1 d . A .
C59 C 0.9795(3) 1.03207(19) 0.15213(12) 0.0273(7) Uani 1 1 d . A .
C60 C 0.8748(3) 1.0722(2) 0.13443(12) 0.0302(7) Uani 1 1 d . . .
H60 H 0.7994 1.0426 0.1163 0.036 Uiso 1 1 calc R A .
C61 C 0.8785(4) 1.1544(2) 0.14275(15) 0.0416(9) Uani 1 1 d . A .
H61 H 0.8068 1.1816 0.1296 0.050 Uiso 1 1 calc R . .
C62 C 0.9860(4) 1.1978(2) 0.17019(15) 0.0475(10) Uani 1 1 d . . .
H62 H 0.9881 1.2546 0.1762 0.057 Uiso 1 1 calc R A .
C63 C 1.0905(4) 1.1579(2) 0.18886(16) 0.0506(11) Uani 1 1 d . A .
H63 H 1.1645 1.1872 0.2080 0.061 Uiso 1 1 calc R . .
C64 C 1.0870(4) 1.0760(2) 0.17964(15) 0.0418(9) Uani 1 1 d . . .
H64 H 1.1595 1.0490 0.1923 0.050 Uiso 1 1 calc R A .
C65 C 1.0765(3) 0.9186(2) 0.08359(13) 0.0287(7) Uani 1 1 d . A .
C66 C 1.1147(3) 0.9852(2) 0.05403(13) 0.0349(8) Uani 1 1 d . . .
H66 H 1.0933 1.0374 0.0636 0.042 Uiso 1 1 calc R A .
C67 C 1.1833(3) 0.9763(3) 0.01090(14) 0.0437(10) Uani 1 1 d . A .
H67 H 1.2071 1.0219 -0.0094 0.052 Uiso 1 1 calc R . .
C68 C 1.2167(4) 0.9017(3) -0.00243(14) 0.0454(10) Uani 1 1 d . . .
H68 H 1.2649 0.8958 -0.0318 0.055 Uiso 1 1 calc R A .
C69 C 1.1810(4) 0.8348(3) 0.02636(15) 0.0458(10) Uani 1 1 d . A .
H69 H 1.2058 0.7833 0.0172 0.055 Uiso 1 1 calc R . .
C70 C 1.1095(4) 0.8432(2) 0.06826(14) 0.0387(8) Uani 1 1 d . . .
H70 H 1.0820 0.7966 0.0872 0.046 Uiso 1 1 calc R A .
C71 C 1.0685(3) 0.88661(17) 0.19120(12) 0.0235(6) Uani 1 1 d . A .
C72 C 1.1987(3) 0.87015(19) 0.19041(13) 0.0287(7) Uani 1 1 d . . .
H72 H 1.2454 0.8835 0.1609 0.034 Uiso 1 1 calc R A .
C73 C 1.2612(3) 0.83465(19) 0.23184(13) 0.0302(7) Uani 1 1 d . A .
H73 H 1.3497 0.8231 0.2305 0.036 Uiso 1 1 calc R . .
C74 C 1.1949(3) 0.81622(18) 0.27492(13) 0.0303(7) Uani 1 1 d . . .
H74 H 1.2379 0.7916 0.3032 0.036 Uiso 1 1 calc R A .
C75 C 1.0662(3) 0.83314(18) 0.27764(12) 0.0269(7) Uani 1 1 d . A .
H75 H 1.0205 0.8203 0.3075 0.032 Uiso 1 1 calc R . .
C76 C 1.0058(3) 0.86900(17) 0.23624(11) 0.0223(6) Uani 1 1 d . . .
C77 C 0.7870(3) 0.84967(18) 0.26439(12) 0.0238(6) Uani 1 1 d . . .
C78 C 0.7684(3) 0.87643(19) 0.31312(12) 0.0304(7) Uani 1 1 d . A .
H78 H 0.8243 0.9214 0.3289 0.037 Uiso 1 1 calc R . .
C79 C 0.6669(3) 0.8372(2) 0.33948(12) 0.0308(7) Uani 1 1 d . . .
H79 H 0.6541 0.8549 0.3736 0.037 Uiso 1 1 calc R A .
C80 C 0.5850(3) 0.77295(19) 0.31605(13) 0.0294(7) Uani 1 1 d . A .
H80 H 0.5150 0.7466 0.3338 0.035 Uiso 1 1 calc R . .
C81 C 0.6049(3) 0.74686(19) 0.26670(12) 0.0256(6) Uani 1 1 d . . .
H81 H 0.5479 0.7022 0.2511 0.031 Uiso 1 1 calc R A .
C82 C 0.7056(3) 0.78377(17) 0.23908(11) 0.0219(6) Uani 1 1 d . A .
C83 C 0.8510(3) 0.68651(18) 0.17674(11) 0.0218(6) Uani 1 1 d . A .
C84 C 0.8953(3) 0.65296(19) 0.22280(12) 0.0268(7) Uani 1 1 d . . .
H84 H 0.8627 0.6684 0.2544 0.032 Uiso 1 1 calc R A .
C85 C 0.9857(3) 0.5976(2) 0.22294(13) 0.0289(7) Uani 1 1 d . A .
H85 H 1.0147 0.5748 0.2545 0.035 Uiso 1 1 calc R . .
C86 C 1.0339(3) 0.5754(2) 0.17794(13) 0.0317(7) Uani 1 1 d . . .
H86 H 1.0964 0.5372 0.1782 0.038 Uiso 1 1 calc R A .
C87 C 0.9919(3) 0.6084(2) 0.13189(14) 0.0350(8) Uani 1 1 d . A .
H87 H 1.0250 0.5926 0.1005 0.042 Uiso 1 1 calc R . .
C88 C 0.9023(3) 0.6642(2) 0.13136(12) 0.0298(7) Uani 1 1 d . . .
H88 H 0.8754 0.6876 0.0997 0.036 Uiso 1 1 calc R A .
C89 C 0.5762(3) 0.68905(18) 0.15335(11) 0.0228(6) Uani 1 1 d . A .
C90 C 0.5724(3) 0.60501(19) 0.15152(13) 0.0295(7) Uani 1 1 d . . .
H90 H 0.6498 0.5806 0.1614 0.035 Uiso 1 1 calc R A .
C91 C 0.4560(3) 0.5566(2) 0.13531(14) 0.0351(8) Uani 1 1 d . A .
H91 H 0.4536 0.4991 0.1345 0.042 Uiso 1 1 calc R . .
C92 C 0.3446(3) 0.5917(2) 0.12050(14) 0.0366(8) Uani 1 1 d . . .
H92 H 0.2656 0.5585 0.1085 0.044 Uiso 1 1 calc R A .
C93 C 0.3468(3) 0.6754(2) 0.12292(14) 0.0347(8) Uani 1 1 d . A .
H93 H 0.2688 0.6996 0.1138 0.042 Uiso 1 1 calc R . .
C94 C 0.4636(3) 0.7235(2) 0.13876(13) 0.0285(7) Uani 1 1 d . . .
H94 H 0.4658 0.7809 0.1395 0.034 Uiso 1 1 calc R A .
C95 C 0.4072(5) 0.7605(3) 0.4627(2) 0.0760(16) Uani 1 1 d . . .
H95A H 0.3795 0.7434 0.4969 0.091 Uiso 1 1 calc R . .
H95B H 0.4517 0.7164 0.4480 0.091 Uiso 1 1 calc R . .
Cl1 Cl 0.51885(10) 0.84773(7) 0.47082(4) 0.0535(3) Uani 1 1 d . . .
Cl2 Cl 0.26819(13) 0.77359(7) 0.42240(5) 0.0665(3) Uani 1 1 d . . .
C96 C 0.7598(4) 0.0199(3) 0.54141(16) 0.0500(10) Uani 1 1 d . . .
H96A H 0.7259 -0.0376 0.5461 0.060 Uiso 1 1 calc R . .
H96B H 0.6996 0.0542 0.5572 0.060 Uiso 1 1 calc R . .
Cl3 Cl 0.91752(12) 0.04043(8) 0.57319(5) 0.0682(3) Uani 1 1 d . . .
Cl4 Cl 0.76004(13) 0.03855(10) 0.47575(5) 0.0780(4) Uani 1 1 d . . .

loop_
_atom_site_aniso_label
_atom_site_aniso_U_11
_atom_site_aniso_U_22
_atom_site_aniso_U_33
_atom_site_aniso_U_23
_atom_site_aniso_U_13
_atom_site_aniso_U_12
Cu1 0.01877(17) 0.01777(18) 0.02218(18) 0.00267(13) -0.00097(13) -0.00034(13)
P1 0.0181(3) 0.0166(3) 0.0212(4) 0.0024(3) 0.0001(3) -0.0001(3)
P2 0.0197(4) 0.0162(4) 0.0222(4) 0.0018(3) -0.0005(3) -0.0003(3)
N1 0.0230(12) 0.0214(13) 0.0205(12) 0.0000(10) 0.0007(10) -0.0005(10)
N2 0.0223(12) 0.0192(12) 0.0250(13) 0.0017(10) -0.0002(10) 0.0016(10)
O1 0.0291(11) 0.0206(11) 0.0247(11) 0.0028(8) -0.0004(9) 0.0005(9)
C1 0.0278(16) 0.0264(16) 0.0238(15) -0.0001(12) 0.0023(12) 0.0035(12)
C2 0.0314(17) 0.0345(18) 0.0236(16) -0.0052(13) -0.0031(13) 0.0001(14)
C3 0.0247(16) 0.0382(19) 0.0244(16) -0.0003(13) -0.0066(12) 0.0025(13)
C4 0.0201(14) 0.0270(16) 0.0188(14) 0.0033(11) 0.0003(11) 0.0019(12)
C5 0.0208(14) 0.0250(15) 0.0229(15) 0.0037(12) 0.0019(11) 0.0020(12)
C6 0.0196(14) 0.0184(14) 0.0327(17) 0.0011(12) 0.0055(12) -0.0011(11)
C7 0.0290(17) 0.0276(17) 0.0375(19) 0.0034(14) -0.0032(14) 0.0043(13)
C8 0.0318(18) 0.0232(17) 0.057(2) -0.0017(16) 0.0041(16) 0.0070(14)
C9 0.039(2) 0.035(2) 0.048(2) -0.0141(17) 0.0110(17) 0.0042(16)
C10 0.053(2) 0.036(2) 0.0334(19) -0.0049(15) 0.0031(17) 0.0104(17)
C11 0.0396(19) 0.0280(17) 0.0309(17) -0.0004(14) -0.0017(14) 0.0121(14)
C12 0.0223(14) 0.0187(14) 0.0250(15) 0.0010(11) 0.0041(11) 0.0007(11)
C13 0.0233(15) 0.0216(15) 0.0279(16) 0.0032(12) -0.0002(12) -0.0001(12)
C14 0.0340(18) 0.0213(16) 0.0366(18) 0.0028(13) -0.0036(14) 0.0048(13)
C15 0.046(2) 0.0196(16) 0.044(2) -0.0026(14) -0.0025(16) 0.0029(14)
C16 0.041(2) 0.0222(16) 0.041(2) -0.0060(14) -0.0110(16) -0.0006(14)
C17 0.0301(17) 0.0208(15) 0.0338(18) -0.0022(13) -0.0064(13) 0.0017(13)
C18 0.0221(14) 0.0204(15) 0.0252(15) 0.0045(12) 0.0001(11) 0.0038(11)
C19 0.0239(15) 0.0250(16) 0.0275(16) -0.0016(12) 0.0005(12) -0.0056(12)
C20 0.0261(16) 0.0346(18) 0.0307(17) 0.0051(14) 0.0041(13) -0.0031(13)
C21 0.0320(17) 0.042(2) 0.0250(16) -0.0001(14) 0.0069(13) 0.0066(15)
C22 0.043(2) 0.0320(19) 0.0344(19) -0.0069(15) 0.0109(15) 0.0041(15)
C23 0.0334(17) 0.0194(15) 0.0331(17) -0.0032(13) 0.0074(14) -0.0021(13)
C24 0.0257(15) 0.0174(14) 0.0258(15) 0.0012(11) -0.0052(12) 0.0009(11)
C25 0.0266(16) 0.0248(16) 0.0355(18) 0.0008(13) -0.0021(13) 0.0005(13)
C26 0.0310(18) 0.0311(18) 0.044(2) 0.0010(15) -0.0081(15) 0.0065(14)
C27 0.0329(18) 0.0228(16) 0.045(2) 0.0059(14) -0.0157(15) -0.0005(13)
C28 0.0334(17) 0.0184(15) 0.0326(17) 0.0021(13) -0.0087(13) -0.0043(12)
C29 0.0247(15) 0.0155(14) 0.0293(16) -0.0020(12) -0.0040(12) -0.0020(11)
C30 0.0325(17) 0.0226(15) 0.0235(15) 0.0055(12) 0.0028(12) 0.0032(13)
C31 0.057(2) 0.0232(17) 0.0277(17) 0.0000(13) 0.0049(16) 0.0025(15)
C32 0.071(3) 0.0298(19) 0.0289(19) -0.0023(15) 0.0124(18) 0.0069(18)
C33 0.053(2) 0.036(2) 0.0331(19) 0.0098(15) 0.0156(17) 0.0095(17)
C34 0.0359(18) 0.0238(16) 0.0275(16) 0.0068(13) 0.0071(13) 0.0019(13)
C35 0.0229(14) 0.0207(14) 0.0215(14) 0.0040(11) 0.0007(11) 0.0035(11)
C36 0.0165(13) 0.0136(13) 0.0265(15) 0.0004(11) -0.0033(11) -0.0038(10)
C37 0.0196(14) 0.0190(14) 0.0226(15) 0.0010(11) -0.0019(11) -0.0032(11)
C38 0.0195(14) 0.0213(15) 0.0360(17) 0.0100(13) -0.0064(12) -0.0021(11)
C39 0.0191(14) 0.0205(15) 0.0429(19) 0.0033(13) -0.0018(13) 0.0031(12)
C40 0.0224(15) 0.0230(16) 0.0347(17) 0.0007(13) 0.0041(13) 0.0021(12)
C41 0.0229(15) 0.0195(14) 0.0270(16) 0.0038(12) -0.0012(12) -0.0028(11)
C42 0.0200(14) 0.0223(14) 0.0168(13) 0.0029(11) 0.0022(10) -0.0021(11)
C43 0.0225(14) 0.0225(15) 0.0207(14) 0.0030(11) 0.0017(11) -0.0005(11)
C44 0.0310(17) 0.0239(16) 0.0225(15) -0.0016(12) 0.0027(12) -0.0032(13)
C45 0.0187(14) 0.0340(18) 0.0303(17) -0.0015(13) -0.0028(12) -0.0084(12)
C46 0.0178(15) 0.041(2) 0.043(2) 0.0110(16) -0.0018(14) 0.0005(14)
C47 0.0245(15) 0.0228(15) 0.0322(17) 0.0069(13) 0.0014(13) 0.0010(12)
Cu2 0.0199(2) 0.0235(3) 0.0265(3) 0.0078(2) -0.0005(2) 0.00099(18)
N3 0.0380(18) 0.0331(18) 0.0306(17) 0.0052(14) -0.0001(14) 0.0098(14)
C48 0.049(2) 0.047(3) 0.035(2) 0.002(2) 0.0039(18) 0.016(2)
C49 0.074(4) 0.063(3) 0.033(2) -0.001(2) -0.004(2) 0.019(3)
C50 0.062(3) 0.055(3) 0.039(3) -0.005(2) -0.012(2) 0.022(2)
C51 0.036(2) 0.041(3) 0.030(2) 0.0018(17) -0.0077(17) 0.0085(17)
C52 0.0241(17) 0.034(4) 0.032(3) 0.003(2) -0.006(2) 0.0026(16)
N4 0.0231(15) 0.0290(16) 0.0327(17) 0.0022(13) -0.0010(12) 0.0018(12)
C53 0.0211(17) 0.030(2) 0.039(3) 0.0017(17) -0.0006(17) -0.0003(15)
C54 0.038(3) 0.060(3) 0.044(3) -0.013(3) -0.015(3) 0.022(2)
C55 0.038(2) 0.041(3) 0.058(3) -0.005(2) -0.001(2) 0.0152(19)
C56 0.031(2) 0.049(3) 0.051(3) -0.010(2) 0.0073(19) 0.0069(19)
C57 0.040(2) 0.043(2) 0.035(2) -0.0041(18) 0.0105(18) -0.0009(19)
C58 0.0292(18) 0.029(3) 0.038(2) 0.0008(17) 0.0005(16) 0.002(2)
Cu2' 0.0199(2) 0.0235(3) 0.0265(3) 0.0078(2) -0.0005(2) 0.00099(18)
N3' 0.0380(18) 0.0331(18) 0.0306(17) 0.0052(14) -0.0001(14) 0.0098(14)
C48' 0.0292(18) 0.029(3) 0.038(2) 0.0008(17) 0.0005(16) 0.002(2)
C49' 0.038(2) 0.041(3) 0.058(3) -0.005(2) -0.001(2) 0.0152(19)
C50' 0.038(3) 0.060(3) 0.044(3) -0.013(3) -0.015(3) 0.022(2)
C51' 0.0211(17) 0.030(2) 0.039(3) 0.0017(17) -0.0006(17) -0.0003(15)
C52' 0.0241(17) 0.034(4) 0.032(3) 0.003(2) -0.006(2) 0.0026(16)
N4' 0.0231(15) 0.0290(16) 0.0327(17) 0.0022(13) -0.0010(12) 0.0018(12)
C53' 0.036(2) 0.041(3) 0.030(2) 0.0018(17) -0.0077(17) 0.0085(17)
C54' 0.062(3) 0.055(3) 0.039(3) -0.005(2) -0.012(2) 0.022(2)
C55' 0.074(4) 0.063(3) 0.033(2) -0.001(2) -0.004(2) 0.019(3)
C56' 0.031(2) 0.049(3) 0.051(3) -0.010(2) 0.0073(19) 0.0069(19)
C57' 0.040(2) 0.043(2) 0.035(2) -0.0041(18) 0.0105(18) -0.0009(19)
C58' 0.049(2) 0.047(3) 0.035(2) 0.002(2) 0.0039(18) 0.016(2)
P3 0.0212(4) 0.0227(4) 0.0260(4) 0.0076(3) -0.0003(3) -0.0015(3)
P4 0.0195(4) 0.0198(4) 0.0222(4) 0.0033(3) 0.0013(3) -0.0005(3)
O2 0.0222(10) 0.0228(11) 0.0249(11) 0.0057(8) 0.0014(8) -0.0014(8)
C59 0.0292(16) 0.0239(16) 0.0261(16) 0.0074(12) -0.0035(12) -0.0059(12)
C60 0.0377(18) 0.0264(17) 0.0255(16) 0.0026(13) -0.0001(13) 0.0007(14)
C61 0.054(2) 0.0293(19) 0.042(2) 0.0033(16) -0.0003(18) 0.0110(17)
C62 0.074(3) 0.0275(19) 0.039(2) 0.0017(16) -0.006(2) 0.0047(19)
C63 0.068(3) 0.0269(19) 0.050(2) 0.0032(17) -0.020(2) -0.0088(18)
C64 0.044(2) 0.0276(18) 0.049(2) 0.0101(16) -0.0149(17) -0.0040(15)
C65 0.0193(15) 0.0328(18) 0.0318(17) 0.0105(14) -0.0024(12) -0.0045(12)
C66 0.0268(17) 0.042(2) 0.0341(19) 0.0133(15) -0.0041(14) -0.0029(14)
C67 0.0280(18) 0.067(3) 0.0321(19) 0.0220(18) -0.0040(15) -0.0081(18)
C68 0.0262(18) 0.080(3) 0.0285(19) 0.0083(19) -0.0020(14) 0.0029(19)
C69 0.036(2) 0.062(3) 0.040(2) -0.0033(19) 0.0014(17) 0.0101(19)
C70 0.0354(19) 0.043(2) 0.038(2) 0.0068(16) 0.0070(15) 0.0005(16)
C71 0.0247(15) 0.0187(14) 0.0257(15) 0.0044(12) -0.0019(12) -0.0019(11)
C72 0.0264(16) 0.0300(17) 0.0296(17) 0.0073(13) 0.0021(13) 0.0019(13)
C73 0.0255(16) 0.0246(16) 0.0400(19) 0.0029(14) -0.0049(14) 0.0049(13)
C74 0.0350(18) 0.0184(15) 0.0346(18) 0.0049(13) -0.0114(14) -0.0002(13)
C75 0.0308(17) 0.0196(15) 0.0274(16) 0.0029(12) -0.0042(13) -0.0050(12)
C76 0.0237(15) 0.0188(14) 0.0229(15) 0.0012(11) -0.0015(11) -0.0013(11)
C77 0.0253(15) 0.0198(15) 0.0265(16) 0.0046(12) 0.0016(12) 0.0026(12)
C78 0.0406(19) 0.0244(16) 0.0254(16) 0.0007(13) 0.0003(14) 0.0019(14)
C79 0.044(2) 0.0275(17) 0.0219(16) 0.0001(13) 0.0064(14) 0.0067(14)
C80 0.0312(17) 0.0276(17) 0.0322(17) 0.0078(13) 0.0127(13) 0.0075(13)
C81 0.0243(15) 0.0237(15) 0.0289(16) 0.0047(12) 0.0006(12) 0.0036(12)
C82 0.0236(14) 0.0178(14) 0.0247(15) 0.0041(11) 0.0036(12) 0.0029(11)
C83 0.0182(14) 0.0218(15) 0.0247(15) 0.0043(12) 0.0009(11) -0.0013(11)
C84 0.0230(15) 0.0273(16) 0.0283(16) 0.0043(13) 0.0001(12) -0.0032(12)
C85 0.0230(15) 0.0323(18) 0.0307(17) 0.0119(14) -0.0033(13) 0.0024(13)
C86 0.0273(16) 0.0265(17) 0.041(2) 0.0044(14) 0.0016(14) 0.0040(13)
C87 0.0345(18) 0.038(2) 0.0359(19) 0.0039(15) 0.0127(15) 0.0103(15)
C88 0.0322(17) 0.0334(18) 0.0247(16) 0.0054(13) 0.0024(13) 0.0067(14)
C89 0.0227(14) 0.0228(15) 0.0218(15) 0.0036(12) 0.0010(11) -0.0019(11)
C90 0.0257(16) 0.0238(16) 0.0381(19) 0.0029(13) 0.0009(13) -0.0004(12)
C91 0.0333(18) 0.0273(17) 0.043(2) -0.0009(15) 0.0045(15) -0.0059(14)
C92 0.0245(17) 0.043(2) 0.040(2) -0.0029(16) 0.0021(14) -0.0071(15)
C93 0.0230(16) 0.038(2) 0.041(2) 0.0042(15) -0.0021(14) -0.0015(14)
C94 0.0258(16) 0.0265(16) 0.0337(18) 0.0043(13) 0.0058(13) 0.0023(13)
C95 0.068(3) 0.065(3) 0.089(4) 0.037(3) -0.018(3) -0.007(3)
Cl1 0.0466(6) 0.0603(7) 0.0529(6) 0.0072(5) 0.0010(5) 0.0047(5)
Cl2 0.0722(8) 0.0431(6) 0.0774(8) 0.0004(6) -0.0239(6) -0.0023(5)
C96 0.045(2) 0.050(2) 0.054(3) 0.011(2) 0.0041(19) 0.0028(19)
Cl3 0.0528(7) 0.0816(9) 0.0675(8) 0.0257(6) -0.0048(6) -0.0012(6)
Cl4 0.0615(8) 0.1136(12) 0.0559(7) 0.0084(7) -0.0011(6) 0.0002(7)

loop_
_atom_type_symbol
_atom_type_description
_atom_type_scat_dispersion_real
_atom_type_scat_dispersion_imag
_atom_type_scat_source
C C 0.0033 0.0016 'International Tables Vol C Tables 4.2.6.8 and 6.1.1.4'
H H 0.0000 0.0000 'International Tables Vol C Tables 4.2.6.8 and 6.1.1.4'
N N 0.0061 0.0033 'International Tables Vol C Tables 4.2.6.8 and 6.1.1.4'
O O 0.0106 0.0060 'International Tables Vol C Tables 4.2.6.8 and 6.1.1.4'
P P 0.1023 0.0942 'International Tables Vol C Tables 4.2.6.8 and 6.1.1.4'
Cl Cl 0.1484 0.1585 'International Tables Vol C Tables 4.2.6.8 and 6.1.1.4'
Cu Cu 0.3201 1.2651 'International Tables Vol C Tables 4.2.6.8 and 6.1.1.4'

loop_
_geom_angle_atom_site_label_1
_geom_angle_atom_site_label_2
_geom_angle_atom_site_label_3
_geom_angle
N1 Cu1 N2 81.96(10)
N1 Cu1 P2 127.93(7)
N2 Cu1 P2 117.79(7)
N1 Cu1 P1 103.91(7)
N2 Cu1 P1 111.93(7)
P2 Cu1 P1 110.25(3)
C36 P1 C42 101.04(13)
C36 P1 C35 103.29(13)
C42 P1 C35 104.04(13)
C36 P1 Cu1 117.84(10)
C42 P1 Cu1 111.14(9)
C35 P1 Cu1 117.44(10)
C12 P2 C18 102.07(13)
C12 P2 C24 104.53(14)
C18 P2 C24 103.21(14)
C12 P2 Cu1 116.78(10)
C18 P2 Cu1 116.28(10)
C24 P2 Cu1 112.33(10)
C1 N1 C4 105.5(2)
C1 N1 Cu1 142.2(2)
C4 N1 Cu1 110.07(19)
C5 N2 C6 119.7(3)
C5 N2 Cu1 109.7(2)
C6 N2 Cu1 130.42(19)
C29 O1 C30 119.1(2)
N1 C1 C2 111.8(3)
N1 C1 H1 124.1
C2 C1 H1 124.1
C3 C2 C1 106.3(3)
C3 C2 H2 126.8
C1 C2 H2 126.8
C2 C3 C4 105.1(3)
C2 C3 H3 127.4
C4 C3 H3 127.4
N1 C4 C3 111.3(3)
N1 C4 C5 118.3(3)
C3 C4 C5 129.9(3)
N2 C5 C4 119.7(3)
N2 C5 H5 120.2
C4 C5 H5 120.2
C7 C6 C11 117.6(3)
C7 C6 N2 125.1(3)
C11 C6 N2 117.3(3)
C6 C7 C8 120.7(3)
C6 C7 H7 119.7
C8 C7 H7 119.7
C9 C8 C7 120.4(3)
C9 C8 H8 119.8
C7 C8 H8 119.8
C8 C9 C10 120.2(3)
C8 C9 H9 119.9
C10 C9 H9 119.9
C11 C10 C9 119.4(3)
C11 C10 H10 120.3
C9 C10 H10 120.3
C10 C11 C6 121.7(3)
C10 C11 H11 119.2
C6 C11 H11 119.2
C13 C12 C17 119.2(3)
C13 C12 P2 117.9(2)
C17 C12 P2 122.9(2)
C12 C13 C14 120.8(3)
C12 C13 H13 119.6
C14 C13 H13 119.6
C15 C14 C13 119.6(3)
C15 C14 H14 120.2
C13 C14 H14 120.2
C14 C15 C16 120.6(3)
C14 C15 H15 119.7
C16 C15 H15 119.7
C15 C16 C17 120.0(3)
C15 C16 H16 120.0
C17 C16 H16 120.0
C16 C17 C12 119.7(3)
C16 C17 H17 120.1
C12 C17 H17 120.1
C23 C18 C19 118.6(3)
C23 C18 P2 118.4(2)
C19 C18 P2 122.9(2)
C20 C19 C18 120.3(3)
C20 C19 H19 119.9
C18 C19 H19 119.9
C21 C20 C19 120.5(3)
C21 C20 H20 119.7
C19 C20 H20 119.7
C22 C21 C20 120.1(3)
C22 C21 H21 119.9
C20 C21 H21 119.9
C21 C22 C23 120.0(3)
C21 C22 H22 120.0
C23 C22 H22 120.0
C22 C23 C18 120.5(3)
C22 C23 H23 119.8
C18 C23 H23 119.8
C29 C24 C25 118.1(3)
C29 C24 P2 118.0(2)
C25 C24 P2 123.7(2)
C26 C25 C24 120.6(3)
C26 C25 H25 119.7
C24 C25 H25 119.7
C27 C26 C25 119.5(3)
C27 C26 H26 120.3
C25 C26 H26 120.3
C26 C27 C28 121.4(3)
C26 C27 H27 119.3
C28 C27 H27 119.3
C27 C28 C29 118.4(3)
C27 C28 H28 120.8
C29 C28 H28 120.8
O1 C29 C24 116.6(3)
O1 C29 C28 121.6(3)
C24 C29 C28 121.7(3)
C31 C30 C35 122.2(3)
C31 C30 O1 118.0(3)
C35 C30 O1 119.4(3)
C30 C31 C32 119.5(3)
C30 C31 H31 120.2
C32 C31 H31 120.2
C33 C32 C31 119.6(3)
C33 C32 H32 120.2
C31 C32 H32 120.2
C34 C33 C32 120.7(3)
C34 C33 H33 119.7
C32 C33 H33 119.7
C33 C34 C35 120.7(3)
C33 C34 H34 119.6
C35 C34 H34 119.6
C30 C35 C34 117.3(3)
C30 C35 P1 119.5(2)
C34 C35 P1 123.0(2)
C41 C36 C37 119.2(3)
C41 C36 P1 117.9(2)
C37 C36 P1 122.7(2)
C38 C37 C36 120.2(3)
C38 C37 H37 119.9
C36 C37 H37 119.9
C39 C38 C37 120.1(3)
C39 C38 H38 120.0
C37 C38 H38 120.0
C38 C39 C40 120.7(3)
C38 C39 H39 119.6
C40 C39 H39 119.6
C39 C40 C41 119.4(3)
C39 C40 H40 120.3
C41 C40 H40 120.3
C36 C41 C40 120.4(3)
C36 C41 H41 119.8
C40 C41 H41 119.8
C43 C42 C47 118.6(3)
C43 C42 P1 124.0(2)
C47 C42 P1 117.3(2)
C42 C43 C44 120.5(3)
C42 C43 H43 119.7
C44 C43 H43 119.7
C45 C44 C43 119.8(3)
C45 C44 H44 120.1
C43 C44 H44 120.1
C44 C45 C46 120.2(3)
C44 C45 H45 119.9
C46 C45 H45 119.9
C47 C46 C45 120.3(3)
C47 C46 H46 119.8
C45 C46 H46 119.8
C46 C47 C42 120.6(3)
C46 C47 H47 119.7
C42 C47 H47 119.7
N3 Cu2 N4 82.03(13)
N3 Cu2 P3 114.06(10)
N4 Cu2 P3 122.37(9)
N3 Cu2 P4 114.75(10)
N4 Cu2 P4 109.64(9)
P3 Cu2 P4 111.26(4)
C48 N3 C51 106.4(4)
C48 N3 Cu2 144.3(3)
C51 N3 Cu2 109.1(3)
N3 C48 C49 112.2(4)
N3 C48 H48 123.9
C49 C48 H48 123.9
C50 C49 C48 105.2(4)
C50 C49 H49 127.4
C48 C49 H49 127.4
C49 C50 C51 106.2(4)
C49 C50 H50 126.9
C51 C50 H50 126.9
N3 C51 C50 110.0(4)
N3 C51 C52 118.2(4)
C50 C51 C52 131.0(4)
N4 C52 C51 119.7(4)
N4 C52 H52 120.1
C51 C52 H52 120.1
C52 N4 C53 120.5(3)
C52 N4 Cu2 110.1(3)
C53 N4 Cu2 129.3(2)
C54 C53 C58 118.0(4)
C54 C53 N4 125.2(4)
C58 C53 N4 116.8(3)
C53 C54 C55 120.8(5)
C53 C54 H54 119.6
C55 C54 H54 119.6
C56 C55 C54 120.9(4)
C56 C55 H55 119.6
C54 C55 H55 119.6
C55 C56 C57 119.5(4)
C55 C56 H56 120.2
C57 C56 H56 120.2
C58 C57 C56 120.3(4)
C58 C57 H57 119.9
C56 C57 H57 119.9
C57 C58 C53 120.5(4)
C57 C58 H58 119.8
C53 C58 H58 119.8
N3' Cu2' N4' 83.7(7)
N3' Cu2' P4 106.2(7)
N4' Cu2' P4 110.2(6)
N3' Cu2' P3 119.8(7)
N4' Cu2' P3 120.7(6)
P4 Cu2' P3 112.5(2)
C48' N3' C51' 106.4(15)
C48' N3' Cu2' 144.2(17)
C51' N3' Cu2' 108.9(12)
N3' C48' C49' 111.5(19)
N3' C48' H48' 124.2
C49' C48' H48' 124.2
C48' C49' C50' 104(2)
C48' C49' H49' 127.8
C50' C49' H49' 127.8
C49' C50' C51' 106(2)
C49' C50' H50' 127.2
C51' C50' H50' 127.2
N3' C51' C50' 109(2)
N3' C51' C52' 118.0(17)
C50' C51' C52' 132(2)
N4' C52' C51' 120.5(19)
N4' C52' H52' 119.8
C51' C52' H52' 119.8
C52' N4' C53' 121.7(17)
C52' N4' Cu2' 108.6(13)
C53' N4' Cu2' 129.4(14)
C54' C53' C58' 118.7(17)
C54' C53' N4' 121.5(18)
C58' C53' N4' 119.8(18)
C55' C54' C53' 114.4(19)
C55' C54' H54' 122.8
C53' C54' H54' 122.8
C56' C55' C54' 131(2)
C56' C55' H55' 114.7
C54' C55' H55' 114.7
C55' C56' C57' 113.3(19)
C55' C56' H56' 123.4
C57' C56' H56' 123.4
C58' C57' C56' 120(2)
C58' C57' H57' 119.9
C56' C57' H57' 119.9
C57' C58' C53' 123(2)
C57' C58' H58' 118.6
C53' C58' H58' 118.6
C59 P3 C65 104.71(15)
C59 P3 C71 103.09(14)
C65 P3 C71 103.19(14)
C59 P3 Cu2 117.88(11)
C65 P3 Cu2 110.51(11)
C71 P3 Cu2 115.89(10)
C59 P3 Cu2' 108.40(18)
C65 P3 Cu2' 122.52(18)
C71 P3 Cu2' 113.03(17)
C83 P4 C82 104.40(13)
C83 P4 C89 102.13(14)
C82 P4 C89 102.15(13)
C83 P4 Cu2' 121.54(17)
C82 P4 Cu2' 107.14(18)
C89 P4 Cu2' 117.23(17)
C83 P4 Cu2 112.70(10)
C82 P4 Cu2 119.43(10)
C89 P4 Cu2 114.05(10)
C76 O2 C77 119.2(2)
C60 C59 C64 118.7(3)
C60 C59 P3 118.1(2)
C64 C59 P3 123.1(3)
C61 C60 C59 120.6(3)
C61 C60 H60 119.7
C59 C60 H60 119.7
C60 C61 C62 120.3(4)
C60 C61 H61 119.8
C62 C61 H61 119.8
C61 C62 C63 119.5(4)
C61 C62 H62 120.2
C63 C62 H62 120.2
C64 C63 C62 119.8(4)
C64 C63 H63 120.1
C62 C63 H63 120.1
C63 C64 C59 121.0(4)
C63 C64 H64 119.5
C59 C64 H64 119.5
C66 C65 C70 117.9(3)
C66 C65 P3 122.8(3)
C70 C65 P3 119.0(2)
C67 C66 C65 120.8(4)
C67 C66 H66 119.6
C65 C66 H66 119.6
C68 C67 C66 119.8(4)
C68 C67 H67 120.1
C66 C67 H67 120.1
C67 C68 C69 120.7(4)
C67 C68 H68 119.7
C69 C68 H68 119.7
C70 C69 C68 119.5(4)
C70 C69 H69 120.2
C68 C69 H69 120.2
C69 C70 C65 121.2(4)
C69 C70 H70 119.4
C65 C70 H70 119.4
C72 C71 C76 117.3(3)
C72 C71 P3 124.8(2)
C76 C71 P3 117.8(2)
C73 C72 C71 121.2(3)
C73 C72 H72 119.4
C71 C72 H72 119.4
C74 C73 C72 119.8(3)
C74 C73 H73 120.1
C72 C73 H73 120.1
C73 C74 C75 120.9(3)
C73 C74 H74 119.6
C75 C74 H74 119.6
C76 C75 C74 118.6(3)
C76 C75 H75 120.7
C74 C75 H75 120.7
C75 C76 O2 123.1(3)
C75 C76 C71 122.3(3)
O2 C76 C71 114.6(2)
C78 C77 O2 118.9(3)
C78 C77 C82 122.4(3)
O2 C77 C82 118.4(3)
C77 C78 C79 119.5(3)
C77 C78 H78 120.3
C79 C78 H78 120.3
C80 C79 C78 119.9(3)
C80 C79 H79 120.0
C78 C79 H79 120.0
C79 C80 C81 119.8(3)
C79 C80 H80 120.1
C81 C80 H80 120.1
C80 C81 C82 122.2(3)
C80 C81 H81 118.9
C82 C81 H81 118.9
C81 C82 C77 116.2(3)
C81 C82 P4 123.7(2)
C77 C82 P4 119.9(2)
C88 C83 C84 118.5(3)
C88 C83 P4 117.5(2)
C84 C83 P4 124.0(2)
C85 C84 C83 120.6(3)
C85 C84 H84 119.7
C83 C84 H84 119.7
C86 C85 C84 120.3(3)
C86 C85 H85 119.9
C84 C85 H85 119.9
C85 C86 C87 120.0(3)
C85 C86 H86 120.0
C87 C86 H86 120.0
C88 C87 C86 120.2(3)
C88 C87 H87 119.9
C86 C87 H87 119.9
C87 C88 C83 120.4(3)
C87 C88 H88 119.8
C83 C88 H88 119.8
C94 C89 C90 119.2(3)
C94 C89 P4 118.1(2)
C90 C89 P4 122.6(2)
C91 C90 C89 120.2(3)
C91 C90 H90 119.9
C89 C90 H90 119.9
C92 C91 C90 119.9(3)
C92 C91 H91 120.0
C90 C91 H91 120.0
C91 C92 C93 120.3(3)
C91 C92 H92 119.9
C93 C92 H92 119.9
C94 C93 C92 119.5(3)
C94 C93 H93 120.3
C92 C93 H93 120.3
C89 C94 C93 120.8(3)
C89 C94 H94 119.6
C93 C94 H94 119.6
Cl1 C95 Cl2 113.0(3)
Cl1 C95 H95A 109.0
Cl2 C95 H95A 109.0
Cl1 C95 H95B 109.0
Cl2 C95 H95B 109.0
H95A C95 H95B 107.8
Cl4 C96 Cl3 111.9(2)
Cl4 C96 H96A 109.2
Cl3 C96 H96A 109.2
Cl4 C96 H96B 109.2
Cl3 C96 H96B 109.2
H96A C96 H96B 107.9

loop_
_geom_bond_atom_site_label_1
_geom_bond_atom_site_label_2
_geom_bond_distance
Cu1 N1 2.023(2)
Cu1 N2 2.106(2)
Cu1 P2 2.2170(8)
Cu1 P1 2.2660(8)
P1 C36 1.820(3)
P1 C42 1.822(3)
P1 C35 1.828(3)
P2 C12 1.818(3)
P2 C18 1.824(3)
P2 C24 1.836(3)
N1 C1 1.338(4)
N1 C4 1.372(4)
N2 C5 1.292(4)
N2 C6 1.411(4)
O1 C29 1.386(4)
O1 C30 1.393(4)
C1 C2 1.399(4)
C1 H1 0.9500
C2 C3 1.398(5)
C2 H2 0.9500
C3 C4 1.403(4)
C3 H3 0.9500
C4 C5 1.415(4)
C5 H5 0.9500
C6 C7 1.377(4)
C6 C11 1.403(4)
C7 C8 1.390(5)
C7 H7 0.9500
C8 C9 1.368(5)
C8 H8 0.9500
C9 C10 1.376(5)
C9 H9 0.9500
C10 C11 1.372(5)
C10 H10 0.9500
C11 H11 0.9500
C12 C13 1.385(4)
C12 C17 1.400(4)
C13 C14 1.387(4)
C13 H13 0.9500
C14 C15 1.375(5)
C14 H14 0.9500
C15 C16 1.382(5)
C15 H15 0.9500
C16 C17 1.390(4)
C16 H16 0.9500
C17 H17 0.9500
C18 C23 1.395(4)
C18 C19 1.397(4)
C19 C20 1.381(4)
C19 H19 0.9500
C20 C21 1.381(5)
C20 H20 0.9500
C21 C22 1.372(5)
C21 H21 0.9500
C22 C23 1.394(5)
C22 H22 0.9500
C23 H23 0.9500
C24 C29 1.388(4)
C24 C25 1.396(4)
C25 C26 1.386(4)
C25 H25 0.9500
C26 C27 1.375(5)
C26 H26 0.9500
C27 C28 1.380(5)
C27 H27 0.9500
C28 C29 1.387(4)
C28 H28 0.9500
C30 C31 1.379(4)
C30 C35 1.391(4)
C31 C32 1.389(5)
C31 H31 0.9500
C32 C33 1.385(5)
C32 H32 0.9500
C33 C34 1.376(5)
C33 H33 0.9500
C34 C35 1.411(4)
C34 H34 0.9500
C36 C41 1.388(4)
C36 C37 1.401(4)
C37 C38 1.381(4)
C37 H37 0.9500
C38 C39 1.373(5)
C38 H38 0.9500
C39 C40 1.387(4)
C39 H39 0.9500
C40 C41 1.390(4)
C40 H40 0.9500
C41 H41 0.9500
C42 C43 1.385(4)
C42 C47 1.390(4)
C43 C44 1.393(4)
C43 H43 0.9500
C44 C45 1.369(4)
C44 H44 0.9500
C45 C46 1.375(5)
C45 H45 0.9500
C46 C47 1.373(4)
C46 H46 0.9500
C47 H47 0.9500
Cu2 N3 2.037(3)
Cu2 N4 2.080(3)
Cu2 P3 2.2299(10)
Cu2 P4 2.2465(10)
N3 C48 1.325(5)
N3 C51 1.372(5)
C48 C49 1.406(6)
C48 H48 0.9500
C49 C50 1.400(7)
C49 H49 0.9500
C50 C51 1.406(6)
C50 H50 0.9500
C51 C52 1.414(6)
C52 N4 1.288(5)
C52 H52 0.9500
N4 C53 1.417(5)
C53 C54 1.368(6)
C53 C58 1.407(7)
C54 C55 1.383(7)
C54 H54 0.9500
C55 C56 1.358(6)
C55 H55 0.9500
C56 C57 1.375(6)
C56 H56 0.9500
C57 C58 1.372(6)
C57 H57 0.9500
C58 H58 0.9500
Cu2' N3' 2.002(14)
Cu2' N4' 2.071(14)
Cu2' P4 2.201(5)
Cu2' P3 2.242(5)
N3' C48' 1.344(18)
N3' C51' 1.368(17)
C48' C49' 1.40(2)
C48' H48' 0.9500
C49' C50' 1.41(2)
C49' H49' 0.9500
C50' C51' 1.411(19)
C50' H50' 0.9500
C51' C52' 1.420(18)
C52' N4' 1.286(17)
C52' H52' 0.9500
N4' C53' 1.399(16)
C53' C54' 1.373(18)
C53' C58' 1.391(18)
C54' C55' 1.368(18)
C54' H54' 0.9500
C55' C56' 1.345(18)
C55' H55' 0.9500
C56' C57' 1.385(18)
C56' H56' 0.9500
C57' C58' 1.372(18)
C57' H57' 0.9500
C58' H58' 0.9500
P3 C59 1.813(3)
P3 C65 1.818(3)
P3 C71 1.829(3)
P4 C83 1.814(3)
P4 C82 1.825(3)
P4 C89 1.830(3)
O2 C76 1.386(4)
O2 C77 1.394(3)
C59 C60 1.379(4)
C59 C64 1.386(5)
C60 C61 1.372(5)
C60 H60 0.9500
C61 C62 1.380(5)
C61 H61 0.9500
C62 C63 1.383(6)
C62 H62 0.9500
C63 C64 1.370(5)
C63 H63 0.9500
C64 H64 0.9500
C65 C66 1.392(4)
C65 C70 1.393(5)
C66 C67 1.381(5)
C66 H66 0.9500
C67 C68 1.366(6)
C67 H67 0.9500
C68 C69 1.379(6)
C68 H68 0.9500
C69 C70 1.370(5)
C69 H69 0.9500
C70 H70 0.9500
C71 C72 1.392(4)
C71 C76 1.396(4)
C72 C73 1.384(4)
C72 H72 0.9500
C73 C74 1.374(5)
C73 H73 0.9500
C74 C75 1.384(5)
C74 H74 0.9500
C75 C76 1.377(4)
C75 H75 0.9500
C77 C78 1.366(4)
C77 C82 1.412(4)
C78 C79 1.393(5)
C78 H78 0.9500
C79 C80 1.376(5)
C79 H79 0.9500
C80 C81 1.381(4)
C80 H80 0.9500
C81 C82 1.391(4)
C81 H81 0.9500
C83 C88 1.387(4)
C83 C84 1.393(4)
C84 C85 1.377(4)
C84 H84 0.9500
C85 C86 1.363(5)
C85 H85 0.9500
C86 C87 1.383(5)
C86 H86 0.9500
C87 C88 1.375(5)
C87 H87 0.9500
C88 H88 0.9500
C89 C94 1.374(4)
C89 C90 1.389(4)
C90 C91 1.387(4)
C90 H90 0.9500
C91 C92 1.372(5)
C91 H91 0.9500
C92 C93 1.386(5)
C92 H92 0.9500
C93 C94 1.385(4)
C93 H93 0.9500
C94 H94 0.9500
C95 Cl1 1.734(5)
C95 Cl2 1.734(5)
C95 H95A 0.9900
C95 H95B 0.9900
C96 Cl4 1.737(4)
C96 Cl3 1.747(4)
C96 H96A 0.9900
C96 H96B 0.9900

loop_
_geom_torsion_atom_site_label_1
_geom_torsion_atom_site_label_2
_geom_torsion_atom_site_label_3
_geom_torsion_atom_site_label_4
_geom_torsion
N1 Cu1 P1 C36 -87.25(12)
N2 Cu1 P1 C36 -174.06(12)
P2 Cu1 P1 C36 52.76(11)
N1 Cu1 P1 C42 28.61(13)
N2 Cu1 P1 C42 -58.19(13)
P2 Cu1 P1 C42 168.63(10)
N1 Cu1 P1 C35 148.20(13)
N2 Cu1 P1 C35 61.40(13)
P2 Cu1 P1 C35 -71.78(11)
N1 Cu1 P2 C12 -115.57(14)
N2 Cu1 P2 C12 -13.43(14)
P1 Cu1 P2 C12 116.69(11)
N1 Cu1 P2 C18 5.13(14)
N2 Cu1 P2 C18 107.26(13)
P1 Cu1 P2 C18 -122.62(11)
N1 Cu1 P2 C24 123.69(14)
N2 Cu1 P2 C24 -134.18(13)
P1 Cu1 P2 C24 -4.05(11)
N2 Cu1 N1 C1 163.2(4)
P2 Cu1 N1 C1 -77.7(4)
P1 Cu1 N1 C1 52.5(3)
N2 Cu1 N1 C4 4.06(19)
P2 Cu1 N1 C4 123.20(17)
P1 Cu1 N1 C4 -106.65(18)
N1 Cu1 N2 C5 -2.5(2)
P2 Cu1 N2 C5 -131.32(18)
P1 Cu1 N2 C5 99.3(2)
N1 Cu1 N2 C6 -178.7(3)
P2 Cu1 N2 C6 52.5(3)
P1 Cu1 N2 C6 -76.8(3)
C4 N1 C1 C2 -0.3(3)
Cu1 N1 C1 C2 -160.0(3)
N1 C1 C2 C3 -0.2(4)
C1 C2 C3 C4 0.6(4)
C1 N1 C4 C3 0.7(3)
Cu1 N1 C4 C3 167.5(2)
C1 N1 C4 C5 -172.1(3)
Cu1 N1 C4 C5 -5.2(3)
C2 C3 C4 N1 -0.8(4)
C2 C3 C4 C5 170.9(3)
C6 N2 C5 C4 177.0(3)
Cu1 N2 C5 C4 0.4(3)
N1 C4 C5 N2 3.4(4)
C3 C4 C5 N2 -167.8(3)
C5 N2 C6 C7 28.9(4)
Cu1 N2 C6 C7 -155.3(2)
C5 N2 C6 C11 -152.5(3)
Cu1 N2 C6 C11 23.4(4)
C11 C6 C7 C8 2.7(5)
N2 C6 C7 C8 -178.7(3)
C6 C7 C8 C9 -1.0(5)
C7 C8 C9 C10 -1.3(6)
C8 C9 C10 C11 1.7(6)
C9 C10 C11 C6 0.1(6)
C7 C6 C11 C10 -2.2(5)
N2 C6 C11 C10 179.0(3)
C18 P2 C12 C13 -90.7(3)
C24 P2 C12 C13 162.0(2)
Cu1 P2 C12 C13 37.2(3)
C18 P2 C12 C17 88.0(3)
C24 P2 C12 C17 -19.3(3)
Cu1 P2 C12 C17 -144.1(2)
C17 C12 C13 C14 -0.4(5)
P2 C12 C13 C14 178.3(2)
C12 C13 C14 C15 -0.6(5)
C13 C14 C15 C16 1.1(6)
C14 C15 C16 C17 -0.7(6)
C15 C16 C17 C12 -0.3(5)
C13 C12 C17 C16 0.9(5)
P2 C12 C17 C16 -177.8(3)
C12 P2 C18 C23 152.3(2)
C24 P2 C18 C23 -99.4(3)
Cu1 P2 C18 C23 24.0(3)
C12 P2 C18 C19 -24.8(3)
C24 P2 C18 C19 83.5(3)
Cu1 P2 C18 C19 -153.1(2)
C23 C18 C19 C20 -0.5(5)
P2 C18 C19 C20 176.6(2)
C18 C19 C20 C21 0.7(5)
C19 C20 C21 C22 0.2(5)
C20 C21 C22 C23 -1.3(5)
C21 C22 C23 C18 1.5(5)
C19 C18 C23 C22 -0.6(5)
P2 C18 C23 C22 -177.8(3)
C12 P2 C24 C29 -77.5(3)
C18 P2 C24 C29 176.1(2)
Cu1 P2 C24 C29 50.0(3)
C12 P2 C24 C25 106.7(3)
C18 P2 C24 C25 0.3(3)
Cu1 P2 C24 C25 -125.7(2)
C29 C24 C25 C26 -2.5(5)
P2 C24 C25 C26 173.2(2)
C24 C25 C26 C27 -0.5(5)
C25 C26 C27 C28 2.1(5)
C26 C27 C28 C29 -0.5(5)
C30 O1 C29 C24 -147.0(3)
C30 O1 C29 C28 35.1(4)
C25 C24 C29 O1 -173.8(3)
P2 C24 C29 O1 10.2(3)
C25 C24 C29 C28 4.1(4)
P2 C24 C29 C28 -171.9(2)
C27 C28 C29 O1 175.2(3)
C27 C28 C29 C24 -2.6(4)
C29 O1 C30 C31 -106.2(3)
C29 O1 C30 C35 80.3(3)
C35 C30 C31 C32 -0.3(5)
O1 C30 C31 C32 -173.7(3)
C30 C31 C32 C33 1.2(6)
C31 C32 C33 C34 -1.6(6)
C32 C33 C34 C35 1.0(5)
C31 C30 C35 C34 -0.2(5)
O1 C30 C35 C34 173.1(3)
C31 C30 C35 P1 -175.1(3)
O1 C30 C35 P1 -1.8(4)
C33 C34 C35 C30 -0.2(5)
C33 C34 C35 P1 174.6(3)
C36 P1 C35 C30 -88.3(3)
C42 P1 C35 C30 166.5(2)
Cu1 P1 C35 C30 43.2(3)
C36 P1 C35 C34 97.1(3)
C42 P1 C35 C34 -8.1(3)
Cu1 P1 C35 C34 -131.4(2)
C42 P1 C36 C41 -86.7(2)
C35 P1 C36 C41 165.8(2)
Cu1 P1 C36 C41 34.5(2)
C42 P1 C36 C37 88.5(2)
C35 P1 C36 C37 -18.9(3)
Cu1 P1 C36 C37 -150.3(2)
C41 C36 C37 C38 0.6(4)
P1 C36 C37 C38 -174.5(2)
C36 C37 C38 C39 0.6(4)
C37 C38 C39 C40 -0.5(5)
C38 C39 C40 C41 -0.8(5)
C37 C36 C41 C40 -2.0(4)
P1 C36 C41 C40 173.4(2)
C39 C40 C41 C36 2.1(4)
C36 P1 C42 C43 -5.9(3)
C35 P1 C42 C43 100.9(3)
Cu1 P1 C42 C43 -131.8(2)
C36 P1 C42 C47 169.5(2)
C35 P1 C42 C47 -83.7(2)
Cu1 P1 C42 C47 43.6(2)
C47 C42 C43 C44 -0.4(4)
P1 C42 C43 C44 174.9(2)
C42 C43 C44 C45 0.8(4)
C43 C44 C45 C46 -0.6(5)
C44 C45 C46 C47 0.1(5)
C45 C46 C47 C42 0.3(5)
C43 C42 C47 C46 -0.1(4)
P1 C42 C47 C46 -175.8(3)
N4 Cu2 N3 C48 167.5(5)
P3 Cu2 N3 C48 45.5(5)
P4 Cu2 N3 C48 -84.5(5)
N4 Cu2 N3 C51 -7.6(3)
P3 Cu2 N3 C51 -129.5(3)
P4 Cu2 N3 C51 100.5(3)
C51 N3 C48 C49 0.1(6)
Cu2 N3 C48 C49 -175.0(4)
N3 C48 C49 C50 -0.8(6)
C48 C49 C50 C51 1.1(6)
C48 N3 C51 C50 0.6(5)
Cu2 N3 C51 C50 177.6(3)
C48 N3 C51 C52 -170.4(6)
Cu2 N3 C51 C52 6.6(7)
C49 C50 C51 N3 -1.1(6)
C49 C50 C51 C52 168.4(7)
N3 C51 C52 N4 0.1(11)
C50 C51 C52 N4 -168.7(6)
C51 C52 N4 C53 176.1(6)
C51 C52 N4 Cu2 -6.7(10)
N3 Cu2 N4 C52 7.8(6)
P3 Cu2 N4 C52 121.3(5)
P4 Cu2 N4 C52 -105.7(6)
N3 Cu2 N4 C53 -175.2(3)
P3 Cu2 N4 C53 -61.7(3)
P4 Cu2 N4 C53 71.2(3)
C52 N4 C53 C54 -21.2(14)
Cu2 N4 C53 C54 162.2(12)
C52 N4 C53 C58 161.0(7)
Cu2 N4 C53 C58 -15.7(6)
C58 C53 C54 C55 2(2)
N4 C53 C54 C55 -176.0(10)
C53 C54 C55 C56 -3(2)
C54 C55 C56 C57 1.2(13)
C55 C56 C57 C58 1.5(7)
C56 C57 C58 C53 -2.6(8)
C54 C53 C58 C57 0.9(13)
N4 C53 C58 C57 178.9(5)
N4' Cu2' N3' C48' -174(6)
P4 Cu2' N3' C48' 76(6)
P3 Cu2' N3' C48' -53(6)
N4' Cu2' N3' C51' -4(2)
P4 Cu2' N3' C51' -113(2)
P3 Cu2' N3' C51' 118(2)
C51' N3' C48' C49' 0(6)
Cu2' N3' C48' C49' 170(3)
N3' C48' C49' C50' -10(9)
C48' C49' C50' C51' 17(11)
C48' N3' C51' C50' 11(9)
Cu2' N3' C51' C50' -163(7)
C48' N3' C51' C52' -180(6)
Cu2' N3' C51' C52' 6(5)
C49' C50' C51' N3' -18(12)
C49' C50' C51' C52' 175(6)
N3' C51' C52' N4' -5(10)
C50' C51' C52' N4' 161(10)
C51' C52' N4' C53' 176(5)
C51' C52' N4' Cu2' 1(9)
N3' Cu2' N4' C52' 2(5)
P4 Cu2' N4' C52' 107(5)
P3 Cu2' N4' C52' -119(5)
N3' Cu2' N4' C53' -172(2)
P4 Cu2' N4' C53' -67(2)
P3 Cu2' N4' C53' 67(2)
C52' N4' C53' C54' -45(6)
Cu2' N4' C53' C54' 127.9(17)
C52' N4' C53' C58' 134(5)
Cu2' N4' C53' C58' -53(3)
C58' C53' C54' C55' 0.0(3)
N4' C53' C54' C55' 179(2)
C53' C54' C55' C56' 0.1(3)
C54' C55' C56' C57' -0.2(6)
C55' C56' C57' C58' 0.1(8)
C56' C57' C58' C53' -0.1(9)
C54' C53' C58' C57' 0.0(7)
N4' C53' C58' C57' -179(2)
N3 Cu2 P3 C59 109.65(15)
N4 Cu2 P3 C59 13.73(17)
P4 Cu2 P3 C59 -118.62(12)
N3 Cu2 P3 C65 -10.66(15)
N4 Cu2 P3 C65 -106.59(16)
P4 Cu2 P3 C65 121.07(12)
N3 Cu2 P3 C71 -127.55(15)
N4 Cu2 P3 C71 136.52(16)
P4 Cu2 P3 C71 4.17(13)
N3' Cu2' P3 C59 -8.0(7)
N4' Cu2' P3 C59 93.2(6)
P4 Cu2' P3 C59 -133.8(2)
N3' Cu2' P3 C65 -130.0(7)
N4' Cu2' P3 C65 -28.8(7)
P4 Cu2' P3 C65 104.2(2)
N3' Cu2' P3 C71 105.6(7)
N4' Cu2' P3 C71 -153.2(6)
P4 Cu2' P3 C71 -20.2(3)
N3' Cu2' P3 Cu2 -148.5(11)
N4' Cu2' P3 Cu2 -47.3(8)
P4 Cu2' P3 Cu2 85.7(7)
N3' Cu2' P4 C83 -166.2(6)
N4' Cu2' P4 C83 104.6(5)
P3 Cu2' P4 C83 -33.3(3)
N3' Cu2' P4 C82 -46.6(6)
N4' Cu2' P4 C82 -135.8(5)
P3 Cu2' P4 C82 86.3(2)
N3' Cu2' P4 C89 67.4(6)
N4' Cu2' P4 C89 -21.8(6)
P3 Cu2' P4 C89 -159.68(18)
N3 Cu2 P4 C83 74.70(15)
N4 Cu2 P4 C83 164.84(14)
P3 Cu2 P4 C83 -56.68(12)
N3 Cu2 P4 C82 -162.25(15)
N4 Cu2 P4 C82 -72.11(15)
P3 Cu2 P4 C82 66.37(12)
N3 Cu2 P4 C89 -41.15(15)
N4 Cu2 P4 C89 48.99(15)
P3 Cu2 P4 C89 -172.53(11)
C65 P3 C59 C60 101.8(3)
C71 P3 C59 C60 -150.5(3)
Cu2 P3 C59 C60 -21.5(3)
Cu2' P3 C59 C60 -30.5(3)
C65 P3 C59 C64 -76.4(3)
C71 P3 C59 C64 31.3(3)
Cu2 P3 C59 C64 160.4(3)
Cu2' P3 C59 C64 151.3(3)
C64 C59 C60 C61 1.6(5)
P3 C59 C60 C61 -176.6(3)
C59 C60 C61 C62 -1.7(6)
C60 C61 C62 C63 0.6(6)
C61 C62 C63 C64 0.5(7)
C62 C63 C64 C59 -0.5(6)
C60 C59 C64 C63 -0.5(6)
P3 C59 C64 C63 177.7(3)
C59 P3 C65 C66 -17.5(3)
C71 P3 C65 C66 -125.1(3)
Cu2 P3 C65 C66 110.4(3)
Cu2' P3 C65 C66 106.2(3)
C59 P3 C65 C70 169.2(3)
C71 P3 C65 C70 61.6(3)
Cu2 P3 C65 C70 -62.9(3)
Cu2' P3 C65 C70 -67.1(3)
C70 C65 C66 C67 0.0(5)
P3 C65 C66 C67 -173.4(3)
C65 C66 C67 C68 -1.4(5)
C66 C67 C68 C69 0.9(5)
C67 C68 C69 C70 1.1(6)
C68 C69 C70 C65 -2.5(6)
C66 C65 C70 C69 2.0(5)
P3 C65 C70 C69 175.6(3)
C59 P3 C71 C72 -100.7(3)
C65 P3 C71 C72 8.2(3)
Cu2 P3 C71 C72 129.1(2)
Cu2' P3 C71 C72 142.5(3)
C59 P3 C71 C76 82.7(3)
C65 P3 C71 C76 -168.5(2)
Cu2 P3 C71 C76 -47.6(3)
Cu2' P3 C71 C76 -34.1(3)
C76 C71 C72 C73 2.6(5)
P3 C71 C72 C73 -174.0(2)
C71 C72 C73 C74 -0.9(5)
C72 C73 C74 C75 -0.4(5)
C73 C74 C75 C76 -0.1(5)
C74 C75 C76 O2 -175.2(3)
C74 C75 C76 C71 1.9(4)
C77 O2 C76 C75 -32.9(4)
C77 O2 C76 C71 149.8(3)
C72 C71 C76 C75 -3.1(4)
P3 C71 C76 C75 173.7(2)
C72 C71 C76 O2 174.2(3)
P3 C71 C76 O2 -8.9(3)
C76 O2 C77 C78 97.2(3)
C76 O2 C77 C82 -89.0(3)
O2 C77 C78 C79 174.3(3)
C82 C77 C78 C79 0.8(5)
C77 C78 C79 C80 -1.0(5)
C78 C79 C80 C81 0.8(5)
C79 C80 C81 C82 -0.4(5)
C80 C81 C82 C77 0.1(4)
C80 C81 C82 P4 -174.9(2)
C78 C77 C82 C81 -0.3(4)
O2 C77 C82 C81 -173.9(2)
C78 C77 C82 P4 174.9(2)
O2 C77 C82 P4 1.4(4)
C83 P4 C82 C81 -96.9(3)
C89 P4 C82 C81 9.1(3)
Cu2' P4 C82 C81 132.9(3)
Cu2 P4 C82 C81 136.0(2)
C83 P4 C82 C77 88.2(3)
C89 P4 C82 C77 -165.7(2)
Cu2' P4 C82 C77 -41.9(3)
Cu2 P4 C82 C77 -38.8(3)
C82 P4 C83 C88 -170.9(2)
C89 P4 C83 C88 82.9(3)
Cu2' P4 C83 C88 -50.0(3)
Cu2 P4 C83 C88 -39.9(3)
C82 P4 C83 C84 10.2(3)
C89 P4 C83 C84 -95.9(3)
Cu2' P4 C83 C84 131.1(3)
Cu2 P4 C83 C84 141.3(2)
C88 C83 C84 C85 -1.4(4)
P4 C83 C84 C85 177.5(2)
C83 C84 C85 C86 0.5(5)
C84 C85 C86 C87 0.0(5)
C85 C86 C87 C88 0.5(5)
C86 C87 C88 C83 -1.4(5)
C84 C83 C88 C87 1.8(5)
P4 C83 C88 C87 -177.1(3)
C83 P4 C89 C94 -170.5(2)
C82 P4 C89 C94 81.6(3)
Cu2' P4 C89 C94 -35.1(3)
Cu2 P4 C89 C94 -48.6(3)
C83 P4 C89 C90 7.0(3)
C82 P4 C89 C90 -100.9(3)
Cu2' P4 C89 C90 142.4(3)
Cu2 P4 C89 C90 128.9(2)
C94 C89 C90 C91 -0.2(5)
P4 C89 C90 C91 -177.7(3)
C89 C90 C91 C92 0.7(5)
C90 C91 C92 C93 -1.7(5)
C91 C92 C93 C94 2.2(5)
C90 C89 C94 C93 0.8(5)
P4 C89 C94 C93 178.3(3)
C92 C93 C94 C89 -1.7(5)
